data_4102071
loop_
_publ_author_name
'Phoebe K. Allan'
'Bo Xiao'
'Simon J. Teat'
'Jason W. Knight'
'Russell E. Morris'

_publ_section_title
;
 In Situ Single-Crystal Diffraction Studies of the Structural Transition
 of Metal-Organic Framework Copper 5-Sulfoisophthalate, Cu-SIP-3
;
_journal_name_full 'Journal of the American Chemical Society'
_journal_page_first 3605
_journal_page_last 3611
_journal_paper_doi 10.1021/ja910600b
_journal_volume 132
_journal_year 2010
_chemical_formula_sum 'C8 H4 Cu2 O11 S'
_chemical_formula_weight 434.27
_chemical_name_systematic
;
 ?
;
_space_group_IT_number 14
_symmetry_cell_setting monoclinic
_symmetry_space_group_name_Hall '-P 2yn'
_symmetry_space_group_name_H-M 'P 1 21/n 1'
_atom_sites_solution_hydrogens geom
_atom_sites_solution_primary direct
_atom_sites_solution_secondary difmap
_audit_creation_method SHELXL-97
_audit_update_record
;
2009-11-02 # Formatted by publCIF
;
_cell_angle_alpha 90.00
_cell_angle_beta 94.277(14)
_cell_angle_gamma 90.00
_cell_formula_units_Z 4
_cell_length_a 7.356(2)
_cell_length_b 18.208(4)
_cell_length_c 10.167(2)
_cell_measurement_reflns_used 9473
_cell_measurement_temperature 285(2)
_cell_measurement_theta_max 33.7
_cell_measurement_theta_min 3.6
_cell_volume 1358.0(5)
_computing_cell_refinement 'SAINT (Bruker, 2006)'
_computing_data_collection 'APEXII (Bruker, 2006)'
_computing_data_reduction 'SAINT (Bruker, 2006)'
_computing_molecular_graphics 'Diamond 2.1a (Brandenberg, 1999)'
_computing_publication_material 'SHELX97 (Sheldrick, 2008)'
_computing_structure_refinement 'SHELXL-97 (Sheldrick, 1997)'
_computing_structure_solution 'SIR97 (Altomare <i> et. al. </i>, 1999)'
_diffrn_ambient_temperature 285(2)
_diffrn_detector_area_resol_mean -
_diffrn_measured_fraction_theta_full 0.949
_diffrn_measured_fraction_theta_max 0.949
_diffrn_measurement_device_type 'Bruker AXS APEXII'
_diffrn_measurement_method /w
_diffrn_radiation_monochromator 'Si(111) Crystal'
_diffrn_radiation_source '11.3.1 ALS, LBNL. CA'
_diffrn_radiation_type synchrotron
_diffrn_radiation_wavelength 0.77490
_diffrn_reflns_av_R_equivalents 0.0660
_diffrn_reflns_av_sigmaI/netI 0.0812
_diffrn_reflns_limit_h_max 10
_diffrn_reflns_limit_h_min -10
_diffrn_reflns_limit_k_max 25
_diffrn_reflns_limit_k_min -19
_diffrn_reflns_limit_l_max 14
_diffrn_reflns_limit_l_min -14
_diffrn_reflns_number 9473
_diffrn_reflns_theta_full 33.67
_diffrn_reflns_theta_max 33.67
_diffrn_reflns_theta_min 3.60
_diffrn_standards_decay_% -
_diffrn_standards_interval_count -
_diffrn_standards_interval_time -
_diffrn_standards_number -
_exptl_absorpt_coefficient_mu 3.341
_exptl_absorpt_correction_type multi-scan
_exptl_crystal_colour blue
_exptl_crystal_density_diffrn 2.124
_exptl_crystal_density_method 'not measured'
_exptl_crystal_description 'Block, well formed'
_exptl_crystal_F_000 852
_exptl_crystal_size_max 0.1
_exptl_crystal_size_mid 0.06
_exptl_crystal_size_min 0.04
_refine_diff_density_max 1.701
_refine_diff_density_min -0.952
_refine_diff_density_rms 0.159
_refine_ls_extinction_method none
_refine_ls_goodness_of_fit_ref 0.999
_refine_ls_hydrogen_treatment constr
_refine_ls_matrix_type full
_refine_ls_number_parameters 199
_refine_ls_number_reflns 3958
_refine_ls_number_restraints 0
_refine_ls_restrained_S_all 0.999
_refine_ls_R_factor_all 0.0695
_refine_ls_R_factor_gt 0.0570
_refine_ls_shift/su_max 0.001
_refine_ls_shift/su_mean 0.000
_refine_ls_structure_factor_coef Fsqd
_refine_ls_weighting_details 'calc w=1/[\s^2^(Fo^2^)+(0.1000P)^2^+0.0000P] where P=(Fo^2^+2Fc^2^)/3'
_refine_ls_weighting_scheme calc
_refine_ls_wR_factor_gt 0.1650
_refine_ls_wR_factor_ref 0.1722
_reflns_number_gt 3026
_reflns_number_total 3958
_reflns_threshold_expression >2sigma(I)
_cod_data_source_file ja910600b_285K.cif
_cod_data_source_block test
_cod_original_cell_volume 1358.0(6)
_cod_original_formula_sum 'C8 H4 O11 Cu2 S'
_cod_database_code 4102071

loop_
_symmetry_equiv_pos_as_xyz
'x, y, z'
'-x+1/2, y+1/2, -z+1/2'
'-x, -y, -z'
'x-1/2, -y-1/2, z-1/2'

loop_
_atom_site_label
_atom_site_type_symbol
_atom_site_fract_x
_atom_site_fract_y
_atom_site_fract_z
_atom_site_U_iso_or_equiv
_atom_site_adp_type
_atom_site_occupancy
_atom_site_symmetry_multiplicity
_atom_site_calc_flag
_atom_site_refinement_flags
_atom_site_disorder_assembly
_atom_site_disorder_group
Cu1 Cu 0.13398(8) 0.09508(3) 0.78301(5) 0.02751(17) Uani 1 1 d . . .
Cu2 Cu -0.04142(8) 0.06837(3) 1.06955(5) 0.02785(17) Uani 1 1 d . . .
S3 S 0.12224(16) 0.43511(6) 1.31028(10) 0.0291(2) Uani 1 1 d . . .
O1 O 0.0536(5) 0.16825(18) 1.0856(3) 0.0364(8) Uani 1 1 d . . .
O2 O 0.1281(4) 0.03515(16) 0.9415(3) 0.0250(6) Uani 1 1 d . . .
O3 O 0.1559(5) 0.01405(18) 0.6614(3) 0.0390(8) Uani 1 1 d . . .
O4 O 0.1193(5) 0.18682(17) 0.8757(3) 0.0379(8) Uani 1 1 d . . .
O5 O 0.1354(8) 0.5132(2) 1.3010(4) 0.0733(16) Uani 1 1 d . . .
O6 O -0.1823(6) 0.08955(19) 1.2158(3) 0.0442(9) Uani 1 1 d . . .
O7 O -0.2275(6) 0.0975(3) 0.8886(5) 0.0599(12) Uani 1 1 d . . .
O8 O -0.0484(5) 0.4078(3) 1.3554(4) 0.0576(12) Uani 1 1 d . . .
C1 C 0.1414(6) 0.3960(2) 1.1527(4) 0.0285(9) Uani 1 1 d . . .
C2 C 0.2324(7) 0.4047(2) 0.9317(4) 0.0298(9) Uani 1 1 d . . .
C3 C 0.1993(6) 0.3301(2) 0.9155(4) 0.0304(9) Uani 1 1 d . . .
H3 H 0.2212 0.3078 0.8359 0.036 Uiso 1 1 calc R . .
C4 C 0.1341(6) 0.2880(2) 1.0161(4) 0.0273(8) Uani 1 1 d . . .
C5 C 0.1000(6) 0.2076(2) 0.9918(4) 0.0283(8) Uani 1 1 d . . .
C6 C 0.1061(6) 0.3215(2) 1.1370(4) 0.0304(9) Uani 1 1 d . . .
H6 H 0.0644 0.2942 1.2059 0.036 Uiso 1 1 calc R . .
C7 C 0.2025(7) 0.4392(2) 1.0523(4) 0.0295(9) Uani 1 1 d . . .
H7 H 0.2229 0.4892 1.0643 0.035 Uiso 1 1 calc R . .
C8 C 0.1969(6) -0.0527(2) 0.6798(4) 0.0293(9) Uani 1 1 d . . .
O9W O 0.1179(6) 0.1566(2) 0.6241(3) 0.0513(10) Uani 1 1 d . . .
O10W O 0.0379(9) 0.3022(3) 0.5889(6) 0.0904(19) Uani 1 1 d . . .
O11W O 0.2187(11) 0.1363(5) 0.3657(7) 0.123(3) Uani 1 1 d . . .

loop_
_atom_site_aniso_label
_atom_site_aniso_U_11
_atom_site_aniso_U_22
_atom_site_aniso_U_33
_atom_site_aniso_U_23
_atom_site_aniso_U_13
_atom_site_aniso_U_12
Cu1 0.0476(3) 0.0138(3) 0.0222(3) -0.00101(16) 0.0096(2) 0.0019(2)
Cu2 0.0494(3) 0.0131(3) 0.0231(3) -0.00162(16) 0.0163(2) -0.0047(2)
S3 0.0400(6) 0.0243(6) 0.0233(5) -0.0061(3) 0.0053(4) 0.0006(4)
O1 0.070(2) 0.0153(15) 0.0260(14) -0.0012(11) 0.0143(14) -0.0120(14)
O2 0.0378(15) 0.0139(14) 0.0246(13) 0.0005(10) 0.0117(11) -0.0020(11)
O3 0.075(2) 0.0165(16) 0.0266(14) -0.0034(11) 0.0093(15) 0.0116(15)
O4 0.074(2) 0.0146(15) 0.0274(14) -0.0025(11) 0.0206(15) -0.0033(14)
O5 0.150(5) 0.022(2) 0.050(2) -0.0137(17) 0.022(3) -0.004(2)
O6 0.082(3) 0.0173(16) 0.0383(18) 0.0006(13) 0.0354(18) 0.0046(16)
O7 0.057(2) 0.063(3) 0.056(3) 0.027(2) -0.0232(19) -0.019(2)
O8 0.042(2) 0.092(4) 0.040(2) -0.022(2) 0.0122(16) -0.007(2)
C1 0.044(2) 0.019(2) 0.0241(18) -0.0039(14) 0.0141(16) -0.0019(16)
C2 0.049(2) 0.017(2) 0.0261(19) 0.0023(14) 0.0150(17) -0.0030(17)
C3 0.054(3) 0.014(2) 0.0245(18) -0.0008(14) 0.0160(17) -0.0038(17)
C4 0.046(2) 0.0111(18) 0.0261(18) 0.0011(13) 0.0140(16) -0.0015(15)
C5 0.046(2) 0.0133(18) 0.0273(18) -0.0041(14) 0.0117(16) -0.0080(16)
C6 0.048(2) 0.019(2) 0.0253(18) -0.0012(15) 0.0154(17) -0.0063(17)
C7 0.049(2) 0.0132(19) 0.0273(19) -0.0005(13) 0.0109(17) -0.0027(16)
C8 0.045(2) 0.017(2) 0.0279(19) -0.0046(14) 0.0145(17) -0.0016(16)
O9W 0.099(3) 0.027(2) 0.0285(16) 0.0041(14) 0.0069(18) 0.0104(19)
O10W 0.118(5) 0.057(4) 0.091(4) 0.023(3) -0.027(3) -0.013(3)
O11W 0.137(6) 0.160(8) 0.071(4) 0.004(5) 0.008(4) 0.009(6)

loop_
_atom_type_symbol
_atom_type_description
_atom_type_scat_dispersion_real
_atom_type_scat_dispersion_imag
_atom_type_scat_source
C C 0.0033 0.0016 'International Tables Vol C Tables 4.2.6.8 and 6.1.1.4'
H H 0.0000 0.0000 'International Tables Vol C Tables 4.2.6.8 and 6.1.1.4'
O O 0.0106 0.0060 'International Tables Vol C Tables 4.2.6.8 and 6.1.1.4'
S S 0.1246 0.1234 'International Tables Vol C Tables 4.2.6.8 and 6.1.1.4'
Cu Cu 0.3201 1.2651 'International Tables Vol C Tables 4.2.6.8 and 6.1.1.4'

loop_
_geom_angle_atom_site_label_1
_geom_angle_atom_site_label_2
_geom_angle_atom_site_label_3
_geom_angle
_geom_angle_site_symmetry_1
_geom_angle_site_symmetry_3
_geom_angle_publ_flag
O4 Cu1 O3 169.31(13) . . ?
O4 Cu1 O2 94.33(12) . . ?
O3 Cu1 O2 96.27(13) . . ?
O4 Cu1 O9W 84.60(14) . . ?
O3 Cu1 O9W 84.94(15) . . ?
O2 Cu1 O9W 175.21(16) . . ?
O4 Cu1 O8 87.55(17) . 4_665 ?
O3 Cu1 O8 93.10(17) . 4_665 ?
O2 Cu1 O8 79.36(13) . 4_665 ?
O9W Cu1 O8 105.23(17) . 4_665 ?
O6 Cu2 O1 87.61(14) . . ?
O6 Cu2 O2 169.83(15) . . ?
O1 Cu2 O2 95.83(13) . . ?
O6 Cu2 O2 92.57(13) . 3_557 ?
O1 Cu2 O2 177.28(14) . 3_557 ?
O2 Cu2 O2 83.54(11) . 3_557 ?
O6 Cu2 O7 104.68(19) . . ?
O1 Cu2 O7 92.34(15) . . ?
O2 Cu2 O7 84.78(17) . . ?
O2 Cu2 O7 90.24(14) 3_557 . ?
O6 Cu2 Cu2 133.30(11) . 3_557 ?
O1 Cu2 Cu2 137.87(10) . 3_557 ?
O2 Cu2 Cu2 42.11(8) . 3_557 ?
O2 Cu2 Cu2 41.43(7) 3_557 3_557 ?
O7 Cu2 Cu2 86.69(14) . 3_557 ?
O5 S3 O7 113.2(3) . 4_666 ?
O5 S3 O8 115.2(3) . . ?
O7 S3 O8 109.2(3) 4_666 . ?
O5 S3 C1 109.3(2) . . ?
O7 S3 C1 103.0(2) 4_666 . ?
O8 S3 C1 106.1(2) . . ?
C5 O1 Cu2 125.6(3) . . ?
Cu1 O2 Cu2 115.46(15) . . ?
Cu1 O2 Cu2 120.69(14) . 3_557 ?
Cu2 O2 Cu2 96.46(11) . 3_557 ?
C8 O3 Cu1 131.9(3) . . ?
C5 O4 Cu1 137.3(3) . . ?
C8 O6 Cu2 129.0(3) 3_557 . ?
S3 O7 Cu2 137.9(3) 4_565 . ?
S3 O8 Cu1 138.9(3) . 4_566 ?
C7 C1 C6 122.5(4) . . ?
C7 C1 S3 119.3(3) . . ?
C6 C1 S3 118.1(3) . . ?
C3 C2 C7 120.2(3) . . ?
C3 C2 C8 118.9(4) . 2_556 ?
C7 C2 C8 120.9(4) . 2_556 ?
C2 C3 C4 121.2(4) . . ?
C3 C4 C6 119.1(4) . . ?
C3 C4 C5 118.6(3) . . ?
C6 C4 C5 122.3(3) . . ?
O1 C5 O4 126.6(4) . . ?
O1 C5 C4 118.7(3) . . ?
O4 C5 C4 114.7(3) . . ?
C1 C6 C4 119.2(3) . . ?
C1 C7 C2 117.8(4) . . ?
O3 C8 O6 126.9(4) . 3_557 ?
O3 C8 C2 118.5(4) . 2_546 ?
O6 C8 C2 114.6(4) 3_557 2_546 ?

loop_
_geom_bond_atom_site_label_1
_geom_bond_atom_site_label_2
_geom_bond_distance
_geom_bond_site_symmetry_2
_geom_bond_publ_flag
Cu1 O4 1.925(3) . ?
Cu1 O3 1.940(3) . ?
Cu1 O2 1.949(3) . ?
Cu1 O9W 1.963(4) . ?
Cu1 O8 2.398(4) 4_665 ?
Cu2 O6 1.914(3) . ?
Cu2 O1 1.951(3) . ?
Cu2 O2 1.964(3) . ?
Cu2 O2 1.990(3) 3_557 ?
Cu2 O7 2.272(4) . ?
Cu2 Cu2 2.9493(11) 3_557 ?
S3 O5 1.428(5) . ?
S3 O7 1.442(4) 4_666 ?
S3 O8 1.456(4) . ?
S3 C1 1.768(4) . ?
O1 C5 1.260(5) . ?
O2 Cu2 1.990(3) 3_557 ?
O3 C8 1.263(6) . ?
O4 C5 1.258(5) . ?
O6 C8 1.267(5) 3_557 ?
O7 S3 1.442(4) 4_565 ?
O8 Cu1 2.398(4) 4_566 ?
C1 C7 1.389(5) . ?
C1 C6 1.388(6) . ?
C2 C3 1.387(6) . ?
C2 C7 1.409(5) . ?
C2 C8 1.499(5) 2_556 ?
C3 C4 1.392(5) . ?
C4 C6 1.401(5) . ?
C4 C5 1.503(6) . ?
C8 O6 1.267(5) 3_557 ?
C8 C2 1.499(5) 2_546 ?
